data_4338082
loop_
_publ_author_name
'Batke, Sonja'
'Sietzen, Malte'
'Wadepohl, Hubert'
'Ballmann, Joachim'

_publ_section_title
;
 A Tripodal Benzylene-Linked Trisamidophosphine Ligand Scaffold: Synthesis
 and Coordination Chemistry with Group(IV) Metals.
;
_journal_issue 8
_journal_name_full 'Inorganic chemistry'
_journal_page_first 4144
_journal_page_last 4153
_journal_paper_doi 10.1021/ic500163c
_journal_volume 53
_journal_year 2014
_chemical_formula_moiety 'C48 H54 Cl2 N6 P2 Si2 Ti3, 3(C6 D6)'
_chemical_formula_sum 'C66 H54 Cl2 D18 N6 P2 Si2 Ti3'
_chemical_formula_weight 1300.12
_chemical_properties_physical air-sensitive
_space_group_crystal_system triclinic
_space_group_IT_number 2
_space_group_name_Hall '-P 1'
_space_group_name_H-M_alt 'P -1'
_symmetry_cell_setting triclinic
_symmetry_Int_Tables_number 2
_symmetry_space_group_name_Hall '-P 1'
_symmetry_space_group_name_H-M 'P -1'
_atom_sites_solution_hydrogens geom
_atom_sites_solution_primary iterative
_atom_sites_solution_secondary difmap
_audit_block_code ba_sb3
_audit_creation_date
;
'Fri Jul 19 13:38:38 2013'
;
_audit_update_record 'Fri Jul 19 13:44:40 CEST 2013'
_cell_angle_alpha 74.457(2)
_cell_angle_beta 66.589(3)
_cell_angle_gamma 68.283(2)
_cell_formula_units_Z 2
_cell_length_a 15.4536(4)
_cell_length_b 15.5687(4)
_cell_length_c 15.9472(4)
_cell_measurement_reflns_used 16332
_cell_measurement_temperature 110(1)
_cell_measurement_theta_max 70.4950
_cell_measurement_theta_min 4.6430
_cell_volume 3237.94(16)
_computing_cell_refinement
;
CrysAlisPro, Agilent Technologies,
Version 1.171.36.28 (release 01-02-2013 CrysAlis171 .NET)
(compiled Feb  1 2013,16:14:44)
;
_computing_data_collection
;
CrysAlisPro, Agilent Technologies,
Version 1.171.36.28 (release 01-02-2013 CrysAlis171 .NET)
(compiled Feb  1 2013,16:14:44)
;
_computing_data_reduction
;
CrysAlisPro, Agilent Technologies,
Version 1.171.36.28 (release 01-02-2013 CrysAlis171 .NET)
(compiled Feb  1 2013,16:14:44)
;
_computing_molecular_graphics
;
O. V. Dolomanov, L. J. Bourhis, R. J. Gildea, J. A. K. Howard and H. Puschmann,
OLEX2: a complete structure solution, refinement and analysis program.
J. Appl. Cryst. (2009). 42, 339-341.
;
_computing_publication_material 'encif (Wadepohl, 2009-13); encifer 1.4 (CCDC, 2011)'
_computing_structure_refinement 'SHELXL-2013 (Sheldrick, 2013)'
_computing_structure_solution 'SUPERFLIP (Palatinus, 2007-2009)'
_diffrn_ambient_temperature 110(1)
_diffrn_detector 'CCD plate'
_diffrn_detector_area_resol_mean 7.9621
_diffrn_detector_type 'Agilent EOS'
_diffrn_measured_fraction_theta_full 0.983
_diffrn_measured_fraction_theta_max 0.971
_diffrn_measurement_details
;
  1 omega  -71.00   26.00   1.0000    8.0000
omega____ theta____ kappa____ phi______ frames
    -        0.0000  -38.0000 -120.0000 97

  2 omega  -23.00   19.00   1.0000    8.0000
omega____ theta____ kappa____ phi______ frames
    -        0.0000  -57.0000 -180.0000 42

  3 omega  -38.00   62.00   1.0000   25.0000
omega____ theta____ kappa____ phi______ frames
    -       -3.5000   25.0000    0.0000 100

  4 omega  -25.00   52.00   1.0000   25.0000
omega____ theta____ kappa____ phi______ frames
    -       -3.5000   57.0000   60.0000 77

  5 omega  -50.00  -16.00   1.0000   25.0000
omega____ theta____ kappa____ phi______ frames
    -       -3.5000  -57.0000    0.0000 34

  6 omega  -15.00   31.00   1.0000    8.0000
omega____ theta____ kappa____ phi______ frames
    -       14.0000   78.0000   97.3631 46

  7 omega    7.00   32.00   1.0000   25.0000
omega____ theta____ kappa____ phi______ frames
    -       38.0000   79.0000   88.6819 25

  8 omega    6.00   31.00   1.0000   25.0000
omega____ theta____ kappa____ phi______ frames
    -       38.0000   80.0000  176.2971 25

  9 omega    7.00   37.00   1.0000   25.0000
omega____ theta____ kappa____ phi______ frames
    -       38.0000   78.0000  -12.9881 30

 10 omega   11.00   36.00   1.0000   25.0000
omega____ theta____ kappa____ phi______ frames
    -       42.0000   79.0000   35.9206 25

 11 omega   11.00   36.00   1.0000   25.0000
omega____ theta____ kappa____ phi______ frames
    -       42.0000   79.0000  -68.2381 25

 12 omega   15.00   40.00   1.0000   25.0000
omega____ theta____ kappa____ phi______ frames
    -       46.0000   78.0000  -98.6724 25

 13 omega   15.00   40.00   1.0000   25.0000
omega____ theta____ kappa____ phi______ frames
    -       46.0000   79.0000  -29.5988 25

 14 omega   15.00   40.00   1.0000   25.0000
omega____ theta____ kappa____ phi______ frames
    -       46.0000   79.0000 -163.6977 25

 15 omega   15.00   40.00   1.0000   25.0000
omega____ theta____ kappa____ phi______ frames
    -       46.0000   79.0000  118.8836 25

 16 omega   20.00   82.00   1.0000   25.0000
omega____ theta____ kappa____ phi______ frames
    -       46.0000   77.0000   94.4208 62

 17 omega   19.00   44.00   1.0000   25.0000
omega____ theta____ kappa____ phi______ frames
    -       50.0000   78.0000    2.4505 25

 18 omega   18.00   43.00   1.0000   25.0000
omega____ theta____ kappa____ phi______ frames
    -       50.0000   80.0000   53.5385 25

 19 omega   19.00   44.00   1.0000   25.0000
omega____ theta____ kappa____ phi______ frames
    -       50.0000   78.0000 -143.6156 25

 20 omega   18.00   43.00   1.0000   25.0000
omega____ theta____ kappa____ phi______ frames
    -       50.0000   80.0000  138.3107 25

 21 omega   18.00   43.00   1.0000   25.0000
omega____ theta____ kappa____ phi______ frames
    -       50.0000   80.0000  115.5852 25

 22 omega   20.00   45.00   1.0000   25.0000
omega____ theta____ kappa____ phi______ frames
    -       50.0000   78.0000  156.6238 25

 23 omega   19.00   44.00   1.0000   25.0000
omega____ theta____ kappa____ phi______ frames
    -       50.0000   79.0000  -79.5078 25

 24 omega   18.00   43.00   1.0000   25.0000
omega____ theta____ kappa____ phi______ frames
    -       50.0000   80.0000  -14.8156 25

 25 omega   30.00   66.00   1.0000   25.0000
omega____ theta____ kappa____ phi______ frames
    -       54.0000  -57.0000   30.0000 36

 26 omega   28.00   55.00   1.0000   25.0000
omega____ theta____ kappa____ phi______ frames
    -       58.0000   77.0000   74.6016 27

 27 omega   28.00   55.00   1.0000   25.0000
omega____ theta____ kappa____ phi______ frames
    -       58.0000   77.0000    0.1738 27

 28 omega   85.00  114.00   1.0000   25.0000
omega____ theta____ kappa____ phi______ frames
    -       58.0000   77.0000    0.1738 29

 29 omega   31.00   56.00   1.0000   25.0000
omega____ theta____ kappa____ phi______ frames
    -       58.0000   74.0000  -75.8608 25

 30 omega   31.00   57.00   1.0000   25.0000
omega____ theta____ kappa____ phi______ frames
    -       58.0000   72.0000 -177.1804 26

 31 omega  103.00  128.00   1.0000   25.0000
omega____ theta____ kappa____ phi______ frames
    -       58.0000   75.0000  126.4133 25

 32 omega   30.00   57.00   1.0000   25.0000
omega____ theta____ kappa____ phi______ frames
    -       58.0000   73.0000  -10.2784 27

 33 omega   30.00   57.00   1.0000   25.0000
omega____ theta____ kappa____ phi______ frames
    -       58.0000   75.0000  -91.7997 27

 34 omega   35.00   61.00   1.0000   25.0000
omega____ theta____ kappa____ phi______ frames
    -       58.0000   77.0000  144.2247 26

 35 omega   42.00   69.00   1.0000   25.0000
omega____ theta____ kappa____ phi______ frames
    -       58.0000   69.0000 -167.5632 27

 36 omega   29.00   56.00   1.0000   25.0000
omega____ theta____ kappa____ phi______ frames
    -       58.0000   75.0000  126.4133 27

 37 omega   44.00  107.00   1.0000   25.0000
omega____ theta____ kappa____ phi______ frames
    -       62.0000   72.0000  173.4690 63

 38 omega   32.00   57.00   1.0000   25.0000
omega____ theta____ kappa____ phi______ frames
    -       62.0000   77.0000   48.2003 25

 39 omega   99.00  125.00   1.0000   25.0000
omega____ theta____ kappa____ phi______ frames
    -       62.0000   71.0000  -45.1898 26

 40 omega   36.00   62.00   1.0000   25.0000
omega____ theta____ kappa____ phi______ frames
    -       62.0000   71.0000  -45.1898 26

 41 omega   32.00   58.00   1.0000   25.0000
omega____ theta____ kappa____ phi______ frames
    -       62.0000   77.0000 -143.2247 26

 42 omega   48.00  135.00   1.0000   25.0000
omega____ theta____ kappa____ phi______ frames
    -       66.0000   57.0000 -147.9445 87

 43 omega   38.00   64.00   1.0000   25.0000
omega____ theta____ kappa____ phi______ frames
    -       66.0000   75.0000 -142.7145 26

 44 omega   38.00   71.00   1.0000   25.0000
omega____ theta____ kappa____ phi______ frames
    -       66.0000   76.0000  159.8431 33

 45 omega   38.00   64.00   1.0000   25.0000
omega____ theta____ kappa____ phi______ frames
    -       66.0000   73.0000  120.1495 26

 46 omega   36.00   62.00   1.0000   25.0000
omega____ theta____ kappa____ phi______ frames
    -       66.0000   77.0000 -119.3573 26

 47 omega   41.00   67.00   1.0000   25.0000
omega____ theta____ kappa____ phi______ frames
    -       66.0000   76.0000  -34.3785 26

 48 omega   -4.00   95.00   1.0000   25.0000
omega____ theta____ kappa____ phi______ frames
    -       66.0000  -80.0000 -147.4158 99

 49 omega   40.00   77.00   1.0000   25.0000
omega____ theta____ kappa____ phi______ frames
    -       66.0000   71.0000   21.7494 37

 50 omega   36.00   98.00   1.0000   25.0000
omega____ theta____ kappa____ phi______ frames
    -       66.0000  -80.0000   31.5852 62

 51 omega   45.00   71.00   1.0000   25.0000
omega____ theta____ kappa____ phi______ frames
    -       70.0000   76.0000 -133.1539 26

 52 omega   48.00   75.00   1.0000   25.0000
omega____ theta____ kappa____ phi______ frames
    -       70.0000   71.0000   -2.1351 27

 53 omega  110.00  136.00   1.0000   25.0000
omega____ theta____ kappa____ phi______ frames
    -       70.0000   76.0000 -133.1539 26

 54 omega   41.00   69.00   1.0000   25.0000
omega____ theta____ kappa____ phi______ frames
    -       70.0000   76.0000  -86.9771 28

 55 omega   40.00  136.00   1.0000   25.0000
omega____ theta____ kappa____ phi______ frames
    -       70.0000   77.0000   77.7177 96

 56 omega   47.00   79.00   1.0000   25.0000
omega____ theta____ kappa____ phi______ frames
    -       70.0000   65.0000  113.7289 32

 57 omega   44.00   76.00   1.0000   25.0000
omega____ theta____ kappa____ phi______ frames
    -       74.0000   77.0000  119.0018 32

 58 omega   48.00   87.00   1.0000   25.0000
omega____ theta____ kappa____ phi______ frames
    -       74.0000   74.0000   43.2147 39

 59 omega    4.00  104.00   1.0000   25.0000
omega____ theta____ kappa____ phi______ frames
    -       74.0000  -79.0000  -61.0445 100

 60 omega   53.00  137.00   1.0000   25.0000
omega____ theta____ kappa____ phi______ frames
    -       74.0000   54.0000  -79.7328 84

 61 omega   58.00  102.00   1.0000   25.0000
omega____ theta____ kappa____ phi______ frames
    -       74.0000   63.0000   19.3746 44

 62 omega   48.00   75.00   1.0000   25.0000
omega____ theta____ kappa____ phi______ frames
    -       74.0000   70.0000  -75.1824 27

 63 omega   49.00  142.00   1.0000   25.0000
omega____ theta____ kappa____ phi______ frames
    -       74.0000   72.0000  -43.9507 93

 64 omega   51.00   76.00   1.0000   25.0000
omega____ theta____ kappa____ phi______ frames
    -       78.0000   73.0000 -158.9851 25

 65 omega   48.00   74.00   1.0000   25.0000
omega____ theta____ kappa____ phi______ frames
    -       78.0000   77.0000  -29.6847 26

 66 omega   48.00   74.00   1.0000   25.0000
omega____ theta____ kappa____ phi______ frames
    -       78.0000   77.0000   26.5860 26

 67 omega   53.00   80.00   1.0000   25.0000
omega____ theta____ kappa____ phi______ frames
    -       78.0000  -80.0000 -148.1763 27

 68 omega   50.00   77.00   1.0000   25.0000
omega____ theta____ kappa____ phi______ frames
    -       78.0000   74.0000 -100.1281 27

 69 omega   51.00  124.00   1.0000   25.0000
omega____ theta____ kappa____ phi______ frames
    -       78.0000   71.0000  155.8378 73

 70 omega   57.00   93.00   1.0000   30.0000
omega____ theta____ kappa____ phi______ frames
    -       82.0000   69.0000  -13.9080 36

 71 omega   64.00  123.00   1.0000   30.0000
omega____ theta____ kappa____ phi______ frames
    -       82.0000   60.0000   91.1674 59

 72 omega   55.00  150.00   1.0000   30.0000
omega____ theta____ kappa____ phi______ frames
    -       82.0000   71.0000  104.9183 95

 73 omega   57.00   83.00   1.0000   30.0000
omega____ theta____ kappa____ phi______ frames
    -       82.0000   70.0000 -133.5081 26

 74 omega   56.00   86.00   1.0000   30.0000
omega____ theta____ kappa____ phi______ frames
    -       82.0000   70.0000  -60.6730 30

 75 omega   62.00   88.00   1.0000   30.0000
omega____ theta____ kappa____ phi______ frames
    -       86.0000   71.0000  -19.0635 26

 76 omega   54.00   81.00   1.0000   30.0000
omega____ theta____ kappa____ phi______ frames
    -       86.0000  -80.0000 -178.9943 27

 77 omega   71.00  103.00   1.0000   30.0000
omega____ theta____ kappa____ phi______ frames
    -       86.0000  -80.0000   45.5311 32

 78 omega  113.00  151.00   1.0000   30.0000
omega____ theta____ kappa____ phi______ frames
    -       86.0000   74.0000   60.0150 38

 79 omega   58.00  109.00   1.0000   30.0000
omega____ theta____ kappa____ phi______ frames
    -       86.0000   74.0000   60.0150 51

 80 omega   62.00   88.00   1.0000   30.0000
omega____ theta____ kappa____ phi______ frames
    -       90.0000   76.0000   -2.4754 26

 81 omega   76.00  164.00   1.0000   30.0000
omega____ theta____ kappa____ phi______ frames
    -       94.0000   50.0000  -84.3595 88

 82 omega   65.00   91.00   1.0000   30.0000
omega____ theta____ kappa____ phi______ frames
    -       94.0000   77.0000 -151.2207 26

 83 omega   64.00  120.00   1.0000   30.0000
omega____ theta____ kappa____ phi______ frames
    -       94.0000   77.0000   41.8742 56

 84 omega   68.00  102.00   1.0000   30.0000
omega____ theta____ kappa____ phi______ frames
    -       94.0000   71.0000   10.5642 34

 85 omega   73.00  107.00   1.0000   30.0000
omega____ theta____ kappa____ phi______ frames
    -       94.0000   55.0000 -145.6472 34

 86 omega   66.00  131.00   1.0000   30.0000
omega____ theta____ kappa____ phi______ frames
    -       94.0000   73.0000  158.5906 65

 87 omega   80.00  134.00   1.0000   30.0000
omega____ theta____ kappa____ phi______ frames
    -      108.0000  -80.0000   56.6286 54

 88 omega   42.00   73.00   1.0000   30.0000
omega____ theta____ kappa____ phi______ frames
    -      108.0000  -80.0000   56.6286 31

 89 omega   38.00  104.00   1.0000   30.0000
omega____ theta____ kappa____ phi______ frames
    -      108.0000  -80.0000  -35.9052 66

 90 omega   86.00  175.00   1.0000   30.0000
omega____ theta____ kappa____ phi______ frames
    -      108.0000   64.0000  150.0000 89

 91 omega   85.00  111.00   1.0000   30.0000
omega____ theta____ kappa____ phi______ frames
    -      108.0000   64.0000   30.0000 26

 92 omega   86.00  174.00   1.0000   30.0000
omega____ theta____ kappa____ phi______ frames
    -      108.0000   64.0000 -150.0000 88

 93 omega   79.00  106.00   1.0000   30.0000
omega____ theta____ kappa____ phi______ frames
    -      108.0000  -78.0000  -80.9189 27

 94 omega   85.00  121.00   1.0000   30.0000
omega____ theta____ kappa____ phi______ frames
    -      108.0000   64.0000 -120.0000 36

 95 omega   85.00  112.00   1.0000   30.0000
omega____ theta____ kappa____ phi______ frames
    -      108.0000   64.0000   60.0000 27

 96 omega   86.00  174.00   1.0000   30.0000
omega____ theta____ kappa____ phi______ frames
    -      108.0000   64.0000  -30.0000 88

 97 omega   85.00  175.00   1.0000   30.0000
omega____ theta____ kappa____ phi______ frames
    -      108.0000   64.0000  -60.0000 90

 98 omega   85.00  111.00   1.0000   30.0000
omega____ theta____ kappa____ phi______ frames
    -      108.0000   64.0000  -90.0000 26

 99 omega   79.00  105.00   1.0000   30.0000
omega____ theta____ kappa____ phi______ frames
    -      108.0000   77.0000  120.0000 26

100 omega   78.00  104.00   1.0000   30.0000
omega____ theta____ kappa____ phi______ frames
    -      108.0000   77.0000   90.0000 26

101 omega   79.00  104.00   1.0000   30.0000
omega____ theta____ kappa____ phi______ frames
    -      108.0000   77.0000 -180.0000 25

102 omega   78.00  105.00   1.0000   30.0000
omega____ theta____ kappa____ phi______ frames
    -      108.0000   77.0000    0.0000 27

103 omega   78.00  104.00   1.0000   30.0000
omega____ theta____ kappa____ phi______ frames
    -      108.0000   77.0000  -60.0000 26

104 omega   78.00  104.00   1.0000   30.0000
omega____ theta____ kappa____ phi______ frames
    -      108.0000   77.0000  150.0000 26

105 omega  136.00  167.00   1.0000   30.0000
omega____ theta____ kappa____ phi______ frames
    -      108.0000   77.0000  -90.0000 31

106 omega   79.00  104.00   1.0000   30.0000
omega____ theta____ kappa____ phi______ frames
    -      108.0000   77.0000  -90.0000 25

107 omega   85.00  113.00   1.0000   30.0000
omega____ theta____ kappa____ phi______ frames
    -      108.0000   64.0000  120.0000 28

108 omega   82.00  177.00   1.0000   30.0000
omega____ theta____ kappa____ phi______ frames
    -      108.0000   77.0000   30.0000 95

109 omega   78.00  104.00   1.0000   30.0000
omega____ theta____ kappa____ phi______ frames
    -      108.0000   77.0000 -150.0000 26

110 omega  108.00  178.00   1.0000   30.0000
omega____ theta____ kappa____ phi______ frames
    -      108.0000   77.0000 -120.0000 70

111 omega   78.00  104.00   1.0000   30.0000
omega____ theta____ kappa____ phi______ frames
    -      108.0000   77.0000 -120.0000 26

112 omega   78.00  104.00   1.0000   30.0000
omega____ theta____ kappa____ phi______ frames
    -      108.0000   77.0000  -30.0000 26

113 omega   86.00  172.00   1.0000   30.0000
omega____ theta____ kappa____ phi______ frames
    -      108.0000   64.0000   90.0000 86

114 omega   85.00  174.00   1.0000   30.0000
omega____ theta____ kappa____ phi______ frames
    -      108.0000   64.0000 -180.0000 89

115 omega  118.00  173.00   1.0000   30.0000
omega____ theta____ kappa____ phi______ frames
    -      108.0000   77.0000   60.0000 55

116 omega   78.00  114.00   1.0000   30.0000
omega____ theta____ kappa____ phi______ frames
    -      108.0000   77.0000   60.0000 36

117 omega   75.00  102.00   1.0000   30.0000
omega____ theta____ kappa____ phi______ frames
    -      108.0000  -80.0000 -138.0534 27

118 omega   39.00  140.00   1.0000   30.0000
omega____ theta____ kappa____ phi______ frames
    -      108.0000  -80.0000   27.3883 101

119 omega  111.00  137.00   1.0000   30.0000
omega____ theta____ kappa____ phi______ frames
    -      108.0000  -79.0000 -117.7914 26

120 omega   79.00  108.00   1.0000   30.0000
omega____ theta____ kappa____ phi______ frames
    -      108.0000  -79.0000 -117.7914 29

121 omega   43.00   94.00   1.0000   30.0000
omega____ theta____ kappa____ phi______ frames
    -      108.0000  -80.0000   83.7442 51

122 omega   37.00   63.00   1.0000   30.0000
omega____ theta____ kappa____ phi______ frames
    -      108.0000  -79.0000 -117.7914 26

123 omega   86.00  177.00   1.0000   30.0000
omega____ theta____ kappa____ phi______ frames
    -      108.0000   49.0000  135.0000 91

124 omega   66.00  109.00   1.0000   30.0000
omega____ theta____ kappa____ phi______ frames
    -      108.0000  -80.0000  128.3485 43

125 omega   83.00  112.00   1.0000   30.0000
omega____ theta____ kappa____ phi______ frames
    -      108.0000   38.0000  -90.0000 29

126 omega   86.00  175.00   1.0000   30.0000
omega____ theta____ kappa____ phi______ frames
    -      108.0000   64.0000    0.0000 89

127 omega   38.00  139.00   1.0000   30.0000
omega____ theta____ kappa____ phi______ frames
    -      108.0000  -80.0000 -171.0052 101

128 omega   83.00  120.00   1.0000   30.0000
omega____ theta____ kappa____ phi______ frames
    -      108.0000   38.0000  120.0000 37

129 omega   83.00  139.00   1.0000   30.0000
omega____ theta____ kappa____ phi______ frames
    -      108.0000   38.0000  -30.0000 56

130 omega   84.00  143.00   1.0000   30.0000
omega____ theta____ kappa____ phi______ frames
    -      108.0000   38.0000  -60.0000 59

;
_diffrn_measurement_device '\k-geometry diffractometer'
_diffrn_measurement_device_type 'Agilent SuperNova, Dual, Cu at zero, Eos'
_diffrn_measurement_method '\w scans'
_diffrn_measurement_specimen_support 'polyimid foil'
_diffrn_orient_matrix_UB_11 0.1083441000
_diffrn_orient_matrix_UB_12 -0.0010731000
_diffrn_orient_matrix_UB_13 -0.0311176000
_diffrn_orient_matrix_UB_21 -0.0249197000
_diffrn_orient_matrix_UB_22 0.0976121000
_diffrn_orient_matrix_UB_23 -0.0562528000
_diffrn_orient_matrix_UB_31 -0.0243436000
_diffrn_orient_matrix_UB_32 0.0452618000
_diffrn_orient_matrix_UB_33 0.0847148000
_diffrn_radiation_monochromator mirror
_diffrn_radiation_probe x-ray
_diffrn_radiation_type 'Cu K\a'
_diffrn_radiation_wavelength 1.5418
_diffrn_reflns_av_R_equivalents 0.0798
_diffrn_reflns_av_unetI/netI 0.0514
_diffrn_reflns_Laue_measured_fraction_full 0.983
_diffrn_reflns_Laue_measured_fraction_max 0.971
_diffrn_reflns_limit_h_max 18
_diffrn_reflns_limit_h_min -18
_diffrn_reflns_limit_k_max 19
_diffrn_reflns_limit_k_min -19
_diffrn_reflns_limit_l_max 19
_diffrn_reflns_limit_l_min -18
_diffrn_reflns_number 81874
_diffrn_reflns_point_group_measured_fraction_full 0.983
_diffrn_reflns_point_group_measured_fraction_max 0.971
_diffrn_reflns_theta_full 67.684
_diffrn_reflns_theta_max 71.018
_diffrn_reflns_theta_min 3.652
_diffrn_source 'microfocus X-Ray tube'
_diffrn_source_type 'Agilent SuperNova (Cu) X-ray Source'
_exptl_absorpt_coefficient_mu 4.997
_exptl_absorpt_correction_T_max 0.927
_exptl_absorpt_correction_T_min 0.644
_exptl_absorpt_correction_type analytical
_exptl_absorpt_process_details
;
CrysAlisPro, Agilent Technologies,
Version 1.171.36.28 (release 01-02-2013 CrysAlis171 .NET)
(compiled Feb  1 2013,16:14:44)
Analytical numeric absorption correction using a multifaceted crystal
            model based on expressions derived by R.C. Clark & J.S. Reid.
(Clark, R. C. & Reid, J. S. (1995). Acta Cryst. A51, 887-897)
;
_exptl_crystal_colour red
_exptl_crystal_density_diffrn 1.334
_exptl_crystal_description needle
_exptl_crystal_F_000 1336
_exptl_crystal_size_max 0.1253
_exptl_crystal_size_mid 0.0393
_exptl_crystal_size_min 0.0155
_refine_diff_density_max 0.454
_refine_diff_density_min -0.459
_refine_diff_density_rms 0.059
_refine_ls_extinction_method none
_refine_ls_goodness_of_fit_ref 1.012
_refine_ls_hydrogen_treatment constr
_refine_ls_matrix_type full
_refine_ls_number_parameters 736
_refine_ls_number_reflns 12137
_refine_ls_number_restraints 0
_refine_ls_restrained_S_all 1.012
_refine_ls_R_factor_all 0.0581
_refine_ls_R_factor_gt 0.0383
_refine_ls_shift/su_max 0.000
_refine_ls_shift/su_mean 0.000
_refine_ls_structure_factor_coef Fsqd
_refine_ls_weighting_details 'w=1/[\s^2^(Fo^2^)+(0.0428P)^2^+0.6935P] where P=(Fo^2^+2Fc^2^)/3'
_refine_ls_weighting_scheme calc
_refine_ls_wR_factor_gt 0.0846
_refine_ls_wR_factor_ref 0.0934
_reflns_Friedel_coverage 0.000
_reflns_number_gt 9441
_reflns_number_total 12137
_reflns_threshold_expression 'I > 2\s(I)'
_cod_data_source_file ic500163c_si_001.cif
_cod_data_source_block ba_sb3
_cod_depositor_comments 'Adding full bibliography for 4338072--4338082.cif.'
_cod_original_cell_volume 3237.94(17)
_cod_database_code 4338082
_audit_block_refno 1813
_audit_block_usercomment 'sb25, needle, red'
_olex2_refinement_description
;
1. Fixed Uiso
 At 1.2 times of:
  All C(H) groups, All C(H,H) groups
 At 1.5 times of:
  All C(H,H,H) groups
2.a Secondary CH2 refined with riding coordinates:
 C1(H1A,H1B), C2(H2A,H2B), C3(H3A,H3B), C25(H25A,H25B), C26(H26A,H26B),
 C27(H27A,H27B)
2.b Aromatic/amide H refined with riding coordinates:
 C6(H6), C7(H7), C8(H8), C9(H9), C12(H12), C13(H13), C14(H14), C15(H15),
 C18(H18), C19(H19), C20(H20), C21(H21), C30(H30), C31(H31), C32(H32), C33(H33),
  C36(H36), C37(H37), C38(H38), C39(H39), C42(H42), C43(H43), C44(H44),
 C45(H45), C51(D51), C52(D52), C53(D53), C54(D54), C55(D55), C56(D56), C61(D61),
  C62(D62), C63(D63), C64(D64), C65(D65), C66(D66), C71(D71), C72(D72),
 C73(D73), C74(D74), C75(D75), C76(D76)
2.c Idealised Me refined as rotating group:
 C22(H22A,H22B,H22C), C23(H23A,H23B,H23C), C24(H24A,H24B,H24C), C46(H46A,H46B,
 H46C), C47(H47A,H47B,H47C), C48(H48A,H48B,H48C)
;
_shelx_estimated_absorpt_t_max 0.635
_shelx_estimated_absorpt_t_min 0.635
_shelx_space_group_comment
;
The symmetry employed for this shelxl refinement is uniquely defined
by the following loop, which should always be used as a source of
symmetry information in preference to the above space-group names.
They are only intended as comments.
;
_shelxl_version_number 2013-4
_cell_oxdiff_length_a 15.4536(4)
_cell_oxdiff_length_b 15.5687(4)
_cell_oxdiff_length_c 15.9472(4)
_cell_oxdiff_angle_alpha 74.457(2)
_cell_oxdiff_angle_beta 66.589(3)
_cell_oxdiff_angle_gamma 68.282(2)
_cell_oxdiff_volume 3237.94(14)
_cell_oxdiff_measurement_reflns_used 16332
_reflns_odcompleteness_completeness 98.41
_reflns_odcompleteness_theta 66.97
_reflns_odcompleteness_iscentric 1

loop_
_symmetry_equiv_pos_as_xyz
'x, y, z'
'-x, -y, -z'

loop_
_atom_site_label
_atom_site_type_symbol
_atom_site_fract_x
_atom_site_fract_y
_atom_site_fract_z
_atom_site_U_iso_or_equiv
_atom_site_adp_type
_atom_site_occupancy
_atom_site_site_symmetry_order
_atom_site_calc_flag
_atom_site_refinement_flags_posn
_atom_site_refinement_flags_adp
Ti1 Ti 0.49264(3) 0.25144(3) 0.25341(3) 0.01596(10) Uani 1 1 d . .
Ti2 Ti 0.30378(3) 0.36213(3) 0.23786(3) 0.01793(10) Uani 1 1 d . .
Ti3 Ti 0.67549(3) 0.16455(3) 0.28837(3) 0.01769(10) Uani 1 1 d . .
Cl4 Cl 0.26569(4) 0.51650(4) 0.17093(4) 0.02687(14) Uani 1 1 d . .
Cl5 Cl 0.69991(4) 0.07665(4) 0.42250(4) 0.02848(15) Uani 1 1 d . .
P1 P 0.58661(4) 0.34716(4) 0.11536(4) 0.01746(13) Uani 1 1 d . .
P2 P 0.40323(4) 0.14315(4) 0.37760(4) 0.01848(13) Uani 1 1 d . .
Si1 Si 0.89657(5) 0.18120(5) 0.21136(5) 0.02400(16) Uani 1 1 d . .
Si2 Si 0.07475(5) 0.36332(5) 0.33790(5) 0.02519(16) Uani 1 1 d . .
N1 N 0.40883(13) 0.28796(13) 0.16299(14) 0.0178(4) Uani 1 1 d . .
N2 N 0.57211(14) 0.28218(13) 0.30312(14) 0.0196(4) Uani 1 1 d . .
N3 N 0.79725(14) 0.17127(14) 0.19082(14) 0.0209(4) Uani 1 1 d . .
N4 N 0.37258(14) 0.33782(13) 0.32316(14) 0.0194(4) Uani 1 1 d . .
N5 N 0.60823(13) 0.12232(13) 0.24729(14) 0.0181(4) Uani 1 1 d . .
N6 N 0.19904(14) 0.30534(13) 0.28226(14) 0.0210(4) Uani 1 1 d . .
C1 C 0.53913(17) 0.37853(16) 0.01861(17) 0.0198(5) Uani 1 1 d . .
H1A H 0.4759 0.4294 0.0320 0.024 Uiso 1 1 calc R U
H1B H 0.5870 0.4007 -0.0385 0.024 Uiso 1 1 calc R U
C2 C 0.54469(18) 0.45602(16) 0.16312(18) 0.0234(5) Uani 1 1 d . .
H2A H 0.5753 0.5014 0.1150 0.028 Uiso 1 1 calc R U
H2B H 0.4723 0.4821 0.1771 0.028 Uiso 1 1 calc R U
C3 C 0.72082(17) 0.32626(16) 0.06488(18) 0.0218(5) Uani 1 1 d . .
H3A H 0.7350 0.3731 0.0095 0.026 Uiso 1 1 calc R U
H3B H 0.7446 0.3357 0.1100 0.026 Uiso 1 1 calc R U
C4 C 0.52363(17) 0.29405(16) 0.00560(17) 0.0195(5) Uani 1 1 d . .
C5 C 0.46147(16) 0.24926(16) 0.08032(17) 0.0184(5) Uani 1 1 d . .
C6 C 0.45139(18) 0.16665(16) 0.07102(19) 0.0235(6) Uani 1 1 d . .
H6 H 0.4123 0.1339 0.1220 0.028 Uiso 1 1 calc R U
C7 C 0.49929(19) 0.13317(18) -0.0137(2) 0.0299(6) Uani 1 1 d . .
H7 H 0.4914 0.0779 -0.0203 0.036 Uiso 1 1 calc R U
C8 C 0.55769(19) 0.17862(19) -0.0879(2) 0.0307(6) Uani 1 1 d . .
H8 H 0.5891 0.1555 -0.1455 0.037 Uiso 1 1 calc R U
C9 C 0.57039(18) 0.25873(18) -0.07770(18) 0.0267(6) Uani 1 1 d . .
H9 H 0.6116 0.2897 -0.1285 0.032 Uiso 1 1 calc R U
C10 C 0.56740(18) 0.44795(17) 0.24944(18) 0.0236(5) Uani 1 1 d . .
C11 C 0.57498(17) 0.36670(16) 0.31589(18) 0.0214(5) Uani 1 1 d . .
C12 C 0.58937(19) 0.36996(18) 0.39642(19) 0.0281(6) Uani 1 1 d . .
H12 H 0.5927 0.3164 0.4421 0.034 Uiso 1 1 calc R U
C13 C 0.5988(2) 0.4488(2) 0.4107(2) 0.0356(7) Uani 1 1 d . .
H13 H 0.6085 0.4493 0.4658 0.043 Uiso 1 1 calc R U
C14 C 0.5941(2) 0.5274(2) 0.3449(2) 0.0404(7) Uani 1 1 d . .
H14 H 0.6013 0.5819 0.3541 0.048 Uiso 1 1 calc R U
C15 C 0.5789(2) 0.52622(18) 0.2656(2) 0.0329(6) Uani 1 1 d . .
H15 H 0.5763 0.5804 0.2205 0.040 Uiso 1 1 calc R U
C16 C 0.77808(17) 0.22958(17) 0.03770(18) 0.0222(5) Uani 1 1 d . .
C17 C 0.81385(16) 0.15580(17) 0.10059(17) 0.0215(5) Uani 1 1 d . .
C18 C 0.86703(17) 0.06780(17) 0.07239(18) 0.0248(6) Uani 1 1 d . .
H18 H 0.8930 0.0178 0.1135 0.030 Uiso 1 1 calc R U
C19 C 0.88217(18) 0.05282(19) -0.01483(19) 0.0305(6) Uani 1 1 d . .
H19 H 0.9173 -0.0076 -0.0326 0.037 Uiso 1 1 calc R U
C20 C 0.84631(18) 0.1255(2) -0.0765(2) 0.0315(6) Uani 1 1 d . .
H20 H 0.8565 0.1152 -0.1363 0.038 Uiso 1 1 calc R U
C21 C 0.79537(18) 0.21322(19) -0.04969(18) 0.0280(6) Uani 1 1 d . .
H21 H 0.7718 0.2633 -0.0921 0.034 Uiso 1 1 calc R U
C22 C 0.8440(2) 0.2579(2) 0.3018(2) 0.0384(7) Uani 1 1 d . .
H22A H 0.8078 0.3203 0.2789 0.058 Uiso 1 1 calc R U
H22B H 0.8976 0.2622 0.3171 0.058 Uiso 1 1 calc R U
H22C H 0.7989 0.2317 0.3571 0.058 Uiso 1 1 calc R U
C23 C 0.97169(19) 0.0644(2) 0.2522(2) 0.0357(7) Uani 1 1 d . .
H23A H 0.9304 0.0377 0.3105 0.054 Uiso 1 1 calc R U
H23B H 1.0275 0.0712 0.2618 0.054 Uiso 1 1 calc R U
H23C H 0.9966 0.0228 0.2058 0.054 Uiso 1 1 calc R U
C24 C 0.97461(19) 0.23424(19) 0.1014(2) 0.0313(6) Uani 1 1 d . .
H24A H 1.0051 0.1910 0.0557 0.047 Uiso 1 1 calc R U
H24B H 1.0264 0.2466 0.1130 0.047 Uiso 1 1 calc R U
H24C H 0.9333 0.2930 0.0777 0.047 Uiso 1 1 calc R U
C25 C 0.39168(18) 0.18271(17) 0.48146(17) 0.0238(5) Uani 1 1 d . .
H25A H 0.3573 0.1448 0.5362 0.029 Uiso 1 1 calc R U
H25B H 0.4589 0.1694 0.4828 0.029 Uiso 1 1 calc R U
C26 C 0.48247(17) 0.02157(16) 0.38661(17) 0.0214(5) Uani 1 1 d . .
H26A H 0.5298 0.0156 0.4168 0.026 Uiso 1 1 calc R U
H26B H 0.4414 -0.0200 0.4250 0.026 Uiso 1 1 calc R U
C27 C 0.27703(17) 0.14166(17) 0.40035(18) 0.0236(6) Uani 1 1 d . .
H27A H 0.2641 0.0884 0.4487 0.028 Uiso 1 1 calc R U
H27B H 0.2296 0.1996 0.4253 0.028 Uiso 1 1 calc R U
C28 C 0.33724(17) 0.28523(17) 0.49070(18) 0.0227(5) Uani 1 1 d . .
C29 C 0.33311(16) 0.35610(16) 0.41493(17) 0.0204(5) Uani 1 1 d . .
C30 C 0.28568(18) 0.44921(17) 0.4314(2) 0.0279(6) Uani 1 1 d . .
H30 H 0.2829 0.4978 0.3808 0.034 Uiso 1 1 calc R U
C31 C 0.2430(2) 0.4711(2) 0.5203(2) 0.0346(7) Uani 1 1 d . .
H31 H 0.2121 0.5345 0.5301 0.042 Uiso 1 1 calc R U
C32 C 0.2450(2) 0.4015(2) 0.5947(2) 0.0349(7) Uani 1 1 d . .
H32 H 0.2145 0.4165 0.6558 0.042 Uiso 1 1 calc R U
C33 C 0.2920(2) 0.30941(19) 0.57933(19) 0.0300(6) Uani 1 1 d . .
H33 H 0.2933 0.2615 0.6307 0.036 Uiso 1 1 calc R U
C34 C 0.53797(17) -0.00701(16) 0.29200(18) 0.0215(5) Uani 1 1 d . .
C35 C 0.59631(16) 0.04703(16) 0.22438(17) 0.0192(5) Uani 1 1 d . .
C36 C 0.64407(17) 0.02403(18) 0.13482(18) 0.0257(6) Uani 1 1 d . .
H36 H 0.6810 0.0618 0.0881 0.031 Uiso 1 1 calc R U
C37 C 0.6376(2) -0.05397(19) 0.1140(2) 0.0328(6) Uani 1 1 d . .
H37 H 0.6708 -0.0699 0.0532 0.039 Uiso 1 1 calc R U
C38 C 0.5828(2) -0.10866(19) 0.1814(2) 0.0354(7) Uani 1 1 d . .
H38 H 0.5797 -0.1628 0.1672 0.042 Uiso 1 1 calc R U
C39 C 0.53248(19) -0.08441(17) 0.2695(2) 0.0284(6) Uani 1 1 d . .
H39 H 0.4937 -0.1213 0.3150 0.034 Uiso 1 1 calc R U
C40 C 0.25720(17) 0.13404(17) 0.31786(19) 0.0254(6) Uani 1 1 d . .
C41 C 0.21860(16) 0.21421(17) 0.26204(18) 0.0228(5) Uani 1 1 d . .
C42 C 0.19913(17) 0.20441(19) 0.18734(19) 0.0271(6) Uani 1 1 d . .
H42 H 0.1735 0.2585 0.1493 0.033 Uiso 1 1 calc R U
C43 C 0.21682(19) 0.1164(2) 0.1680(2) 0.0335(7) Uani 1 1 d . .
H43 H 0.2033 0.1104 0.1171 0.040 Uiso 1 1 calc R U
C44 C 0.2541(2) 0.0375(2) 0.2231(2) 0.0372(7) Uani 1 1 d . .
H44 H 0.2659 -0.0228 0.2104 0.045 Uiso 1 1 calc R U
C45 C 0.27422(19) 0.04673(18) 0.2968(2) 0.0330(7) Uani 1 1 d . .
H45 H 0.3003 -0.0078 0.3340 0.040 Uiso 1 1 calc R U
C46 C 0.0161(2) 0.2790(2) 0.4288(2) 0.0426(8) Uani 1 1 d . .
H46A H 0.0226 0.2271 0.4008 0.064 Uiso 1 1 calc R U
H46B H -0.0540 0.3106 0.4579 0.064 Uiso 1 1 calc R U
H46C H 0.0489 0.2549 0.4754 0.064 Uiso 1 1 calc R U
C47 C 0.00678(19) 0.4156(2) 0.2537(2) 0.0337(7) Uani 1 1 d . .
H47A H 0.0365 0.4613 0.2068 0.051 Uiso 1 1 calc R U
H47B H -0.0626 0.4466 0.2861 0.051 Uiso 1 1 calc R U
H47C H 0.0107 0.3662 0.2237 0.051 Uiso 1 1 calc R U
C48 C 0.0719(2) 0.4576(2) 0.3900(2) 0.0433(8) Uani 1 1 d . .
H48A H 0.1006 0.4302 0.4395 0.065 Uiso 1 1 calc R U
H48B H 0.0033 0.4957 0.4155 0.065 Uiso 1 1 calc R U
H48C H 0.1101 0.4970 0.3426 0.065 Uiso 1 1 calc R U
C51 C 0.3376(3) -0.2801(3) 0.3765(3) 0.0650(11) Uani 1 1 d . .
D51 D 0.3997 -0.3085 0.3857 0.078 Uiso 1 1 calc R U
C52 C 0.2752(4) -0.2020(3) 0.4130(3) 0.0681(12) Uani 1 1 d . .
D52 D 0.2937 -0.1769 0.4491 0.082 Uiso 1 1 calc R U
C53 C 0.1860(4) -0.1577(3) 0.3996(3) 0.0700(13) Uani 1 1 d . .
D53 D 0.1432 -0.1028 0.4263 0.084 Uiso 1 1 calc R U
C54 C 0.1585(3) -0.1950(3) 0.3455(3) 0.0608(10) Uani 1 1 d . .
D54 D 0.0980 -0.1652 0.3333 0.073 Uiso 1 1 calc R U
C55 C 0.2239(3) -0.2773(3) 0.3109(2) 0.0556(10) Uani 1 1 d . .
D55 D 0.2072 -0.3055 0.2757 0.067 Uiso 1 1 calc R U
C56 C 0.3113(3) -0.3174(3) 0.3270(3) 0.0572(10) Uani 1 1 d . .
D56 D 0.3549 -0.3734 0.3027 0.069 Uiso 1 1 calc R U
C61 C -0.0375(3) -0.2606(2) 0.3158(3) 0.0512(9) Uani 1 1 d . .
D61 D -0.0046 -0.2911 0.3598 0.061 Uiso 1 1 calc R U
C62 C -0.0101(2) -0.2987(2) 0.2380(3) 0.0501(9) Uani 1 1 d . .
D62 D 0.0418 -0.3556 0.2279 0.060 Uiso 1 1 calc R U
C63 C -0.0575(3) -0.2549(2) 0.1743(2) 0.0523(9) Uani 1 1 d . .
D63 D -0.0382 -0.2811 0.1199 0.063 Uiso 1 1 calc R U
C64 C -0.1329(3) -0.1730(2) 0.1895(3) 0.0567(10) Uani 1 1 d . .
D64 D -0.1664 -0.1428 0.1459 0.068 Uiso 1 1 calc R U
C65 C -0.1597(3) -0.1348(2) 0.2671(3) 0.0565(10) Uani 1 1 d . .
D65 D -0.2115 -0.0778 0.2771 0.068 Uiso 1 1 calc R U
C66 C -0.1125(3) -0.1781(2) 0.3309(3) 0.0533(9) Uani 1 1 d . .
D66 D -0.1314 -0.1515 0.3849 0.064 Uiso 1 1 calc R U
C71 C 0.2535(2) 0.4012(2) -0.0072(2) 0.0385(7) Uani 1 1 d . .
D71 D 0.2884 0.3967 0.0319 0.046 Uiso 1 1 calc R U
C72 C 0.2809(2) 0.3301(2) -0.0567(2) 0.0431(8) Uani 1 1 d . .
D72 D 0.3351 0.2767 -0.0516 0.052 Uiso 1 1 calc R U
C73 C 0.2311(2) 0.3351(2) -0.1136(2) 0.0430(8) Uani 1 1 d . .
D73 D 0.2500 0.2851 -0.1469 0.052 Uiso 1 1 calc R U
C74 C 0.1534(2) 0.4137(2) -0.1218(2) 0.0459(8) Uani 1 1 d . .
D74 D 0.1190 0.4182 -0.1615 0.055 Uiso 1 1 calc R U
C75 C 0.1257(2) 0.4851(2) -0.0729(3) 0.0472(9) Uani 1 1 d . .
D75 D 0.0723 0.5390 -0.0790 0.057 Uiso 1 1 calc R U
C76 C 0.1752(2) 0.4790(2) -0.0144(2) 0.0403(7) Uani 1 1 d . .
D76 D 0.1552 0.5281 0.0203 0.048 Uiso 1 1 calc R U

loop_
_atom_site_aniso_label
_atom_site_aniso_U_11
_atom_site_aniso_U_22
_atom_site_aniso_U_33
_atom_site_aniso_U_23
_atom_site_aniso_U_13
_atom_site_aniso_U_12
Ti1 0.0150(2) 0.01300(19) 0.0186(2) -0.00120(17) -0.00778(17) -0.00107(15)
Ti2 0.0143(2) 0.0152(2) 0.0212(2) -0.00097(18) -0.00765(17) -0.00020(16)
Ti3 0.0145(2) 0.0166(2) 0.0210(2) -0.00041(18) -0.00850(17) -0.00236(16)
Cl4 0.0269(3) 0.0168(3) 0.0298(3) 0.0000(2) -0.0107(3) 0.0002(2)
Cl5 0.0269(3) 0.0315(3) 0.0255(3) 0.0057(3) -0.0131(3) -0.0091(3)
P1 0.0183(3) 0.0137(3) 0.0199(3) -0.0011(2) -0.0084(2) -0.0029(2)
P2 0.0171(3) 0.0146(3) 0.0208(3) -0.0007(2) -0.0076(2) -0.0015(2)
Si1 0.0170(3) 0.0279(4) 0.0271(4) -0.0004(3) -0.0097(3) -0.0065(3)
Si2 0.0157(3) 0.0295(4) 0.0234(4) -0.0011(3) -0.0067(3) -0.0009(3)
N1 0.0169(9) 0.0158(9) 0.0208(11) -0.0004(8) -0.0087(8) -0.0040(8)
N2 0.0202(10) 0.0182(10) 0.0194(11) -0.0016(9) -0.0087(8) -0.0033(8)
N3 0.0174(10) 0.0204(10) 0.0245(12) -0.0012(9) -0.0094(9) -0.0037(8)
N4 0.0192(10) 0.0143(9) 0.0223(11) -0.0026(8) -0.0081(8) -0.0010(8)
N5 0.0151(9) 0.0165(9) 0.0189(11) -0.0023(8) -0.0050(8) -0.0015(8)
N6 0.0168(10) 0.0195(10) 0.0239(11) -0.0007(9) -0.0079(8) -0.0026(8)
C1 0.0193(11) 0.0170(11) 0.0211(13) -0.0010(10) -0.0077(10) -0.0033(9)
C2 0.0243(12) 0.0163(11) 0.0302(15) -0.0039(11) -0.0113(11) -0.0039(10)
C3 0.0191(12) 0.0189(12) 0.0256(14) 0.0015(10) -0.0083(10) -0.0059(10)
C4 0.0183(11) 0.0169(11) 0.0221(13) -0.0030(10) -0.0100(10) -0.0003(9)
C5 0.0168(11) 0.0156(11) 0.0234(13) -0.0037(10) -0.0127(10) 0.0016(9)
C6 0.0243(12) 0.0156(11) 0.0339(15) -0.0015(11) -0.0175(11) -0.0024(10)
C7 0.0326(14) 0.0199(13) 0.0428(17) -0.0123(12) -0.0216(13) 0.0011(11)
C8 0.0292(14) 0.0317(14) 0.0328(16) -0.0181(13) -0.0137(12) 0.0024(11)
C9 0.0219(12) 0.0322(14) 0.0224(14) -0.0066(12) -0.0084(11) -0.0012(11)
C10 0.0247(13) 0.0218(12) 0.0255(14) -0.0078(11) -0.0094(11) -0.0039(10)
C11 0.0177(11) 0.0202(12) 0.0269(14) -0.0071(11) -0.0077(10) -0.0035(10)
C12 0.0296(14) 0.0287(14) 0.0263(15) -0.0070(12) -0.0113(11) -0.0047(11)
C13 0.0418(16) 0.0375(16) 0.0368(17) -0.0165(14) -0.0184(14) -0.0084(13)
C14 0.0529(19) 0.0312(15) 0.049(2) -0.0163(15) -0.0229(16) -0.0123(14)
C15 0.0388(16) 0.0225(13) 0.0413(18) -0.0067(13) -0.0150(13) -0.0098(12)
C16 0.0169(11) 0.0226(12) 0.0262(14) -0.0023(11) -0.0088(10) -0.0040(10)
C17 0.0138(11) 0.0249(12) 0.0243(14) -0.0022(11) -0.0062(10) -0.0050(10)
C18 0.0173(12) 0.0221(12) 0.0298(15) -0.0025(11) -0.0081(10) -0.0006(10)
C19 0.0201(13) 0.0290(14) 0.0356(17) -0.0123(13) -0.0049(11) 0.0009(11)
C20 0.0229(13) 0.0402(16) 0.0262(15) -0.0107(13) -0.0058(11) -0.0021(12)
C21 0.0198(12) 0.0310(14) 0.0264(15) -0.0016(12) -0.0077(11) -0.0018(11)
C22 0.0331(15) 0.0512(18) 0.0407(18) -0.0147(15) -0.0108(13) -0.0193(14)
C23 0.0206(13) 0.0407(16) 0.0406(17) 0.0045(14) -0.0154(12) -0.0048(12)
C24 0.0234(13) 0.0332(15) 0.0387(17) 0.0006(13) -0.0124(12) -0.0118(11)
C25 0.0257(13) 0.0212(12) 0.0216(13) -0.0004(11) -0.0100(11) -0.0034(10)
C26 0.0224(12) 0.0164(11) 0.0234(14) 0.0012(10) -0.0101(10) -0.0037(10)
C27 0.0168(12) 0.0205(12) 0.0271(14) 0.0025(11) -0.0069(10) -0.0031(10)
C28 0.0230(12) 0.0215(12) 0.0247(14) -0.0061(11) -0.0104(11) -0.0031(10)
C29 0.0149(11) 0.0225(12) 0.0227(13) -0.0054(11) -0.0072(10) -0.0019(9)
C30 0.0275(13) 0.0210(13) 0.0330(16) -0.0078(12) -0.0128(12) 0.0010(11)
C31 0.0336(15) 0.0283(14) 0.0417(18) -0.0181(14) -0.0130(13) 0.0006(12)
C32 0.0356(15) 0.0383(16) 0.0293(16) -0.0164(13) -0.0080(12) -0.0043(13)
C33 0.0338(14) 0.0336(15) 0.0218(14) -0.0074(12) -0.0089(12) -0.0069(12)
C34 0.0188(12) 0.0151(11) 0.0306(14) -0.0032(11) -0.0138(11) 0.0010(9)
C35 0.0158(11) 0.0160(11) 0.0253(13) -0.0053(10) -0.0117(10) 0.0024(9)
C36 0.0181(12) 0.0307(14) 0.0255(14) -0.0074(12) -0.0094(10) 0.0005(10)
C37 0.0288(14) 0.0369(15) 0.0353(17) -0.0215(14) -0.0135(12) 0.0018(12)
C38 0.0343(15) 0.0257(14) 0.055(2) -0.0173(14) -0.0242(15) -0.0005(12)
C39 0.0252(13) 0.0208(13) 0.0427(17) -0.0059(12) -0.0162(12) -0.0045(10)
C40 0.0161(12) 0.0237(13) 0.0343(15) -0.0011(12) -0.0087(11) -0.0054(10)
C41 0.0131(11) 0.0227(12) 0.0289(14) -0.0035(11) -0.0050(10) -0.0037(9)
C42 0.0178(12) 0.0327(14) 0.0310(15) -0.0053(12) -0.0093(11) -0.0060(11)
C43 0.0224(13) 0.0409(16) 0.0441(18) -0.0147(14) -0.0099(12) -0.0122(12)
C44 0.0264(14) 0.0295(15) 0.061(2) -0.0165(15) -0.0147(14) -0.0071(12)
C45 0.0222(13) 0.0229(13) 0.0536(19) -0.0037(13) -0.0148(13) -0.0054(11)
C46 0.0216(14) 0.0511(19) 0.0381(17) 0.0088(15) -0.0064(12) -0.0069(13)
C47 0.0215(13) 0.0362(15) 0.0354(16) -0.0016(13) -0.0128(12) 0.0015(11)
C48 0.0279(15) 0.0541(19) 0.0416(19) -0.0237(16) -0.0075(13) 0.0022(14)
C51 0.098(3) 0.049(2) 0.053(2) 0.010(2) -0.036(2) -0.026(2)
C52 0.108(4) 0.070(3) 0.046(2) -0.002(2) -0.034(2) -0.044(3)
C53 0.092(3) 0.037(2) 0.062(3) -0.0130(19) 0.006(2) -0.030(2)
C54 0.057(2) 0.066(2) 0.049(2) 0.014(2) -0.0083(18) -0.033(2)
C55 0.078(3) 0.071(2) 0.0294(18) -0.0086(18) -0.0050(18) -0.047(2)
C56 0.077(3) 0.0415(19) 0.046(2) 0.0029(17) -0.0105(19) -0.0271(19)
C61 0.053(2) 0.051(2) 0.054(2) 0.0009(18) -0.0310(18) -0.0130(17)
C62 0.0446(19) 0.0371(17) 0.061(2) -0.0064(17) -0.0184(17) -0.0034(15)
C63 0.079(3) 0.0458(19) 0.040(2) -0.0029(16) -0.0215(18) -0.0278(19)
C64 0.067(2) 0.045(2) 0.070(3) 0.0197(19) -0.045(2) -0.0253(18)
C65 0.0434(19) 0.0304(17) 0.074(3) 0.0040(18) -0.0104(18) -0.0055(14)
C66 0.063(2) 0.048(2) 0.042(2) -0.0088(17) -0.0035(17) -0.0228(18)
C71 0.0389(16) 0.0465(18) 0.0324(17) -0.0035(14) -0.0169(13) -0.0111(14)
C72 0.0430(17) 0.0381(17) 0.0412(18) -0.0082(15) -0.0216(15) 0.0058(14)
C73 0.0517(19) 0.0342(16) 0.0459(19) -0.0101(15) -0.0279(16) 0.0000(14)
C74 0.054(2) 0.0365(17) 0.058(2) -0.0039(16) -0.0392(18) -0.0040(15)
C75 0.0452(18) 0.0255(15) 0.072(2) -0.0039(16) -0.0340(18) 0.0021(13)
C76 0.0410(17) 0.0287(15) 0.050(2) -0.0047(14) -0.0128(15) -0.0119(13)

loop_
_atom_type_symbol
_atom_type_description
_atom_type_scat_dispersion_real
_atom_type_scat_dispersion_imag
_atom_type_scat_source
C C 0.0181 0.0091 'International Tables Vol C Tables 4.2.6.8 and 6.1.1.4'
D D 0.0000 0.0000 'International Tables Vol C Tables 4.2.6.8 and 6.1.1.4'
Cl Cl 0.3639 0.7018 'International Tables Vol C Tables 4.2.6.8 and 6.1.1.4'
H H 0.0000 0.0000 'International Tables Vol C Tables 4.2.6.8 and 6.1.1.4'
N N 0.0311 0.0180 'International Tables Vol C Tables 4.2.6.8 and 6.1.1.4'
P P 0.2955 0.4335 'International Tables Vol C Tables 4.2.6.8 and 6.1.1.4'
Si Si 0.2541 0.3302 'International Tables Vol C Tables 4.2.6.8 and 6.1.1.4'
Ti Ti 0.2191 1.8069 'International Tables Vol C Tables 4.2.6.8 and 6.1.1.4'

loop_
_exptl_crystal_face_index_h
_exptl_crystal_face_index_k
_exptl_crystal_face_index_l
_exptl_crystal_face_perp_dist
_exptl_oxdiff_crystal_face_indexfrac_h
_exptl_oxdiff_crystal_face_indexfrac_k
_exptl_oxdiff_crystal_face_indexfrac_l
_exptl_oxdiff_crystal_face_x
_exptl_oxdiff_crystal_face_y
_exptl_oxdiff_crystal_face_z
-3 -4 -10 0.0197 -3.0069 -4.0014 -10.0098 -0.0100 0.2474 -0.9559
-10 -3 -1 0.0078 -10.0007 -3.0131 -1.0030 -1.0491 0.0115 0.0221
10 3 1 0.0078 10.0007 3.0131 1.0030 1.0491 -0.0115 -0.0221
-2 8 -2 0.0600 -2.0447 7.9853 -2.0010 -0.1678 0.9430 0.2417
2 -8 2 0.0600 2.0447 -7.9853 2.0010 0.1678 -0.9430 -0.2417
3 4 10 0.0197 3.0069 4.0014 10.0098 0.0100 -0.2474 0.9559

loop_
_geom_angle_atom_site_label_1
_geom_angle_atom_site_label_2
_geom_angle_atom_site_label_3
_geom_angle
Ti3 Ti1 Ti2 169.86(2)
P1 Ti1 Ti2 94.048(19)
P1 Ti1 Ti3 85.563(19)
P2 Ti1 Ti2 86.505(19)
P2 Ti1 Ti3 95.094(19)
P2 Ti1 P1 173.13(3)
N1 Ti1 Ti2 38.72(5)
N1 Ti1 Ti3 149.98(6)
N1 Ti1 P1 78.11(5)
N1 Ti1 P2 98.28(5)
N2 Ti1 Ti2 127.68(6)
N2 Ti1 Ti3 42.39(6)
N2 Ti1 P1 77.12(6)
N2 Ti1 P2 107.93(6)
N2 Ti1 N1 150.17(8)
N2 Ti1 N4 91.27(8)
N2 Ti1 N5 81.22(8)
N4 Ti1 Ti2 42.08(6)
N4 Ti1 Ti3 128.59(6)
N4 Ti1 P1 107.88(6)
N4 Ti1 P2 77.04(6)
N4 Ti1 N1 80.77(8)
N4 Ti1 N5 150.76(8)
N5 Ti1 Ti2 150.68(6)
N5 Ti1 Ti3 38.90(5)
N5 Ti1 P1 97.98(6)
N5 Ti1 P2 78.51(5)
N5 Ti1 N1 118.64(8)
Cl4 Ti2 Ti1 125.08(2)
N1 Ti2 Ti1 48.38(6)
N1 Ti2 Cl4 112.89(7)
N1 Ti2 N4 91.16(8)
N1 Ti2 N6 106.91(9)
N4 Ti2 Ti1 42.80(6)
N4 Ti2 Cl4 113.10(6)
N4 Ti2 N6 114.10(9)
N6 Ti2 Ti1 119.00(6)
N6 Ti2 Cl4 115.89(6)
Cl5 Ti3 Ti1 127.54(2)
N2 Ti3 Ti1 42.73(6)
N2 Ti3 Cl5 115.36(6)
N3 Ti3 Ti1 119.75(6)
N3 Ti3 Cl5 112.64(6)
N3 Ti3 N2 114.83(8)
N5 Ti3 Ti1 48.30(6)
N5 Ti3 Cl5 112.50(7)
N5 Ti3 N2 90.95(8)
N5 Ti3 N3 108.49(9)
C1 P1 Ti1 112.12(8)
C2 P1 Ti1 99.52(9)
C2 P1 C1 105.04(11)
C2 P1 C3 102.47(11)
C3 P1 Ti1 127.74(8)
C3 P1 C1 106.92(11)
C25 P2 Ti1 100.05(8)
C25 P2 C27 103.08(12)
C26 P2 Ti1 112.74(8)
C26 P2 C25 103.03(11)
C26 P2 C27 108.15(11)
C27 P2 Ti1 126.31(8)
N3 Si1 C22 107.51(11)
N3 Si1 C23 110.76(12)
N3 Si1 C24 108.26(11)
C22 Si1 C23 109.51(14)
C22 Si1 C24 110.66(14)
C23 Si1 C24 110.11(12)
N6 Si2 C46 109.39(11)
N6 Si2 C47 110.65(11)
N6 Si2 C48 107.74(12)
C46 Si2 C47 109.52(14)
C48 Si2 C46 110.41(16)
C48 Si2 C47 109.11(14)
Ti2 N1 Ti1 92.90(9)
C5 N1 Ti1 113.71(13)
C5 N1 Ti2 153.21(15)
Ti3 N2 Ti1 94.88(9)
C11 N2 Ti1 133.30(15)
C11 N2 Ti3 128.77(15)
Si1 N3 Ti3 122.20(12)
C17 N3 Ti3 119.74(15)
C17 N3 Si1 117.56(15)
Ti2 N4 Ti1 95.13(9)
C29 N4 Ti1 134.02(15)
C29 N4 Ti2 128.25(15)
Ti3 N5 Ti1 92.80(8)
C35 N5 Ti1 117.78(14)
C35 N5 Ti3 148.98(15)
Si2 N6 Ti2 123.69(11)
C41 N6 Ti2 120.10(15)
C41 N6 Si2 115.90(15)
P1 C1 H1A 109.9
P1 C1 H1B 109.9
H1A C1 H1B 108.3
C4 C1 P1 108.84(16)
C4 C1 H1A 109.9
C4 C1 H1B 109.9
P1 C2 H2A 108.3
P1 C2 H2B 108.3
H2A C2 H2B 107.4
C10 C2 P1 115.84(17)
C10 C2 H2A 108.3
C10 C2 H2B 108.3
P1 C3 H3A 108.7
P1 C3 H3B 108.7
H3A C3 H3B 107.6
C16 C3 P1 114.07(17)
C16 C3 H3A 108.7
C16 C3 H3B 108.7
C5 C4 C1 118.8(2)
C9 C4 C1 121.6(2)
C9 C4 C5 119.6(2)
C4 C5 N1 120.0(2)
C6 C5 N1 120.6(2)
C6 C5 C4 119.4(2)
C5 C6 H6 120.3
C7 C6 C5 119.4(2)
C7 C6 H6 120.3
C6 C7 H7 119.4
C8 C7 C6 121.2(2)
C8 C7 H7 119.4
C7 C8 H8 120.3
C7 C8 C9 119.3(3)
C9 C8 H8 120.3
C4 C9 C8 120.9(3)
C4 C9 H9 119.6
C8 C9 H9 119.6
C11 C10 C2 124.0(2)
C15 C10 C2 117.9(2)
C15 C10 C11 118.1(2)
N2 C11 C10 122.7(2)
N2 C11 C12 118.6(2)
C12 C11 C10 118.6(2)
C11 C12 H12 119.2
C13 C12 C11 121.6(3)
C13 C12 H12 119.2
C12 C13 H13 120.0
C12 C13 C14 119.9(3)
C14 C13 H13 120.0
C13 C14 H14 120.2
C15 C14 C13 119.5(3)
C15 C14 H14 120.2
C10 C15 H15 118.9
C14 C15 C10 122.1(3)
C14 C15 H15 118.9
C17 C16 C3 120.6(2)
C21 C16 C3 119.9(2)
C21 C16 C17 119.5(2)
C16 C17 N3 120.4(2)
C18 C17 N3 120.9(2)
C18 C17 C16 118.7(2)
C17 C18 H18 119.6
C19 C18 C17 120.7(2)
C19 C18 H18 119.6
C18 C19 H19 119.8
C18 C19 C20 120.5(2)
C20 C19 H19 119.8
C19 C20 H20 120.5
C21 C20 C19 119.0(3)
C21 C20 H20 120.5
C16 C21 H21 119.2
C20 C21 C16 121.5(2)
C20 C21 H21 119.2
Si1 C22 H22A 109.5
Si1 C22 H22B 109.5
Si1 C22 H22C 109.5
H22A C22 H22B 109.5
H22A C22 H22C 109.5
H22B C22 H22C 109.5
Si1 C23 H23A 109.5
Si1 C23 H23B 109.5
Si1 C23 H23C 109.5
H23A C23 H23B 109.5
H23A C23 H23C 109.5
H23B C23 H23C 109.5
Si1 C24 H24A 109.5
Si1 C24 H24B 109.5
Si1 C24 H24C 109.5
H24A C24 H24B 109.5
H24A C24 H24C 109.5
H24B C24 H24C 109.5
P2 C25 H25A 108.2
P2 C25 H25B 108.2
H25A C25 H25B 107.3
C28 C25 P2 116.52(17)
C28 C25 H25A 108.2
C28 C25 H25B 108.2
P2 C26 H26A 109.7
P2 C26 H26B 109.7
H26A C26 H26B 108.2
C34 C26 P2 109.80(16)
C34 C26 H26A 109.7
C34 C26 H26B 109.7
P2 C27 H27A 108.5
P2 C27 H27B 108.5
H27A C27 H27B 107.5
C40 C27 P2 115.21(17)
C40 C27 H27A 108.5
C40 C27 H27B 108.5
C29 C28 C25 123.6(2)
C33 C28 C25 117.4(2)
C33 C28 C29 118.9(2)
C28 C29 N4 122.9(2)
C30 C29 N4 118.4(2)
C30 C29 C28 118.7(2)
C29 C30 H30 119.6
C31 C30 C29 120.9(3)
C31 C30 H30 119.6
C30 C31 H31 119.8
C32 C31 C30 120.4(3)
C32 C31 H31 119.8
C31 C32 H32 120.4
C31 C32 C33 119.2(3)
C33 C32 H32 120.4
C28 C33 H33 119.1
C32 C33 C28 121.8(3)
C32 C33 H33 119.1
C35 C34 C26 118.9(2)
C39 C34 C26 121.7(2)
C39 C34 C35 119.3(2)
N5 C35 C34 120.3(2)
C36 C35 N5 120.2(2)
C36 C35 C34 119.4(2)
C35 C36 H36 120.0
C37 C36 C35 120.1(3)
C37 C36 H36 120.0
C36 C37 H37 119.9
C38 C37 C36 120.3(3)
C38 C37 H37 119.9
C37 C38 H38 120.0
C37 C38 C39 119.9(3)
C39 C38 H38 120.0
C34 C39 C38 120.9(3)
C34 C39 H39 119.6
C38 C39 H39 119.6
C41 C40 C27 121.2(2)
C45 C40 C27 120.3(2)
C45 C40 C41 118.5(3)
C40 C41 N6 120.0(2)
C42 C41 N6 120.4(2)
C42 C41 C40 119.6(2)
C41 C42 H42 119.7
C43 C42 C41 120.6(3)
C43 C42 H42 119.7
C42 C43 H43 120.1
C44 C43 C42 119.8(3)
C44 C43 H43 120.1
C43 C44 H44 120.1
C45 C44 C43 119.8(3)
C45 C44 H44 120.1
C40 C45 H45 119.2
C44 C45 C40 121.6(3)
C44 C45 H45 119.2
Si2 C46 H46A 109.5
Si2 C46 H46B 109.5
Si2 C46 H46C 109.5
H46A C46 H46B 109.5
H46A C46 H46C 109.5
H46B C46 H46C 109.5
Si2 C47 H47A 109.5
Si2 C47 H47B 109.5
Si2 C47 H47C 109.5
H47A C47 H47B 109.5
H47A C47 H47C 109.5
H47B C47 H47C 109.5
Si2 C48 H48A 109.5
Si2 C48 H48B 109.5
Si2 C48 H48C 109.5
H48A C48 H48B 109.5
H48A C48 H48C 109.5
H48B C48 H48C 109.5
C52 C51 D51 120.2
C56 C51 D51 120.2
C56 C51 C52 119.5(4)
C51 C52 D52 119.0
C51 C52 C53 122.1(4)
C53 C52 D52 119.0
C52 C53 D53 120.5
C52 C53 C54 119.0(4)
C54 C53 D53 120.5
C53 C54 D54 121.4
C55 C54 C53 117.2(4)
C55 C54 D54 121.4
C54 C55 D55 119.8
C56 C55 C54 120.5(4)
C56 C55 D55 119.8
C51 C56 C55 121.7(4)
C51 C56 D56 119.2
C55 C56 D56 119.2
C62 C61 D61 119.8
C62 C61 C66 120.4(3)
C66 C61 D61 119.8
C61 C62 D62 120.0
C61 C62 C63 120.1(3)
C63 C62 D62 120.0
C62 C63 D63 120.1
C64 C63 C62 119.7(4)
C64 C63 D63 120.1
C63 C64 D64 120.0
C65 C64 C63 120.0(3)
C65 C64 D64 120.0
C64 C65 D65 119.8
C64 C65 C66 120.5(3)
C66 C65 D65 119.8
C61 C66 D66 120.3
C65 C66 C61 119.3(4)
C65 C66 D66 120.3
C72 C71 D71 120.1
C72 C71 C76 119.9(3)
C76 C71 D71 120.1
C71 C72 D72 119.5
C71 C72 C73 121.0(3)
C73 C72 D72 119.5
C72 C73 D73 120.4
C72 C73 C74 119.2(3)
C74 C73 D73 120.4
C73 C74 D74 119.9
C75 C74 C73 120.2(3)
C75 C74 D74 119.9
C74 C75 D75 119.8
C74 C75 C76 120.4(3)
C76 C75 D75 119.8
C71 C76 C75 119.4(3)
C71 C76 D76 120.3
C75 C76 D76 120.3

loop_
_geom_bond_atom_site_label_1
_geom_bond_atom_site_label_2
_geom_bond_distance
Ti1 Ti2 2.8589(5)
Ti1 Ti3 2.8538(5)
Ti1 P1 2.5453(7)
Ti1 P2 2.5366(7)
Ti1 N1 2.1400(19)
Ti1 N2 1.944(2)
Ti1 N4 1.9502(19)
Ti1 N5 2.1332(18)
Ti2 Cl4 2.3107(7)
Ti2 N1 1.790(2)
Ti2 N4 1.923(2)
Ti2 N6 1.928(2)
Ti3 Cl5 2.2980(7)
Ti3 N2 1.9309(19)
Ti3 N3 1.925(2)
Ti3 N5 1.794(2)
P1 C1 1.841(2)
P1 C2 1.833(2)
P1 C3 1.836(2)
P2 C25 1.840(3)
P2 C26 1.839(2)
P2 C27 1.845(2)
Si1 N3 1.758(2)
Si1 C22 1.854(3)
Si1 C23 1.866(3)
Si1 C24 1.869(3)
Si2 N6 1.756(2)
Si2 C46 1.860(3)
Si2 C47 1.864(3)
Si2 C48 1.850(3)
N1 C5 1.405(3)
N2 C11 1.403(3)
N3 C17 1.429(3)
N4 C29 1.407(3)
N5 C35 1.409(3)
N6 C41 1.435(3)
C1 H1A 0.9900
C1 H1B 0.9900
C1 C4 1.500(3)
C2 H2A 0.9900
C2 H2B 0.9900
C2 C10 1.514(4)
C3 H3A 0.9900
C3 H3B 0.9900
C3 C16 1.515(3)
C4 C5 1.404(3)
C4 C9 1.387(4)
C5 C6 1.403(3)
C6 H6 0.9500
C6 C7 1.394(4)
C7 H7 0.9500
C7 C8 1.375(4)
C8 H8 0.9500
C8 C9 1.391(4)
C9 H9 0.9500
C10 C11 1.417(3)
C10 C15 1.396(4)
C11 C12 1.404(4)
C12 H12 0.9500
C12 C13 1.375(4)
C13 H13 0.9500
C13 C14 1.383(4)
C14 H14 0.9500
C14 C15 1.381(4)
C15 H15 0.9500
C16 C17 1.409(3)
C16 C21 1.386(4)
C17 C18 1.399(3)
C18 H18 0.9500
C18 C19 1.385(4)
C19 H19 0.9500
C19 C20 1.389(4)
C20 H20 0.9500
C20 C21 1.385(4)
C21 H21 0.9500
C22 H22A 0.9800
C22 H22B 0.9800
C22 H22C 0.9800
C23 H23A 0.9800
C23 H23B 0.9800
C23 H23C 0.9800
C24 H24A 0.9800
C24 H24B 0.9800
C24 H24C 0.9800
C25 H25A 0.9900
C25 H25B 0.9900
C25 C28 1.520(3)
C26 H26A 0.9900
C26 H26B 0.9900
C26 C34 1.503(4)
C27 H27A 0.9900
C27 H27B 0.9900
C27 C40 1.506(4)
C28 C29 1.406(3)
C28 C33 1.390(4)
C29 C30 1.405(3)
C30 H30 0.9500
C30 C31 1.381(4)
C31 H31 0.9500
C31 C32 1.378(4)
C32 H32 0.9500
C32 C33 1.385(4)
C33 H33 0.9500
C34 C35 1.409(3)
C34 C39 1.386(3)
C35 C36 1.398(4)
C36 H36 0.9500
C36 C37 1.389(4)
C37 H37 0.9500
C37 C38 1.384(4)
C38 H38 0.9500
C38 C39 1.386(4)
C39 H39 0.9500
C40 C41 1.408(3)
C40 C45 1.392(4)
C41 C42 1.396(4)
C42 H42 0.9500
C42 C43 1.389(4)
C43 H43 0.9500
C43 C44 1.383(4)
C44 H44 0.9500
C44 C45 1.382(4)
C45 H45 0.9500
C46 H46A 0.9800
C46 H46B 0.9800
C46 H46C 0.9800
C47 H47A 0.9800
C47 H47B 0.9800
C47 H47C 0.9800
C48 H48A 0.9800
C48 H48B 0.9800
C48 H48C 0.9800
C51 D51 0.9500
C51 C52 1.345(6)
C51 C56 1.342(5)
C52 D52 0.9500
C52 C53 1.368(6)
C53 D53 0.9500
C53 C54 1.417(6)
C54 D54 0.9500
C54 C55 1.394(5)
C55 D55 0.9500
C55 C56 1.360(5)
C56 D56 0.9500
C61 D61 0.9500
C61 C62 1.365(5)
C61 C66 1.375(5)
C62 D62 0.9500
C62 C63 1.373(5)
C63 D63 0.9500
C63 C64 1.372(5)
C64 D64 0.9500
C64 C65 1.365(5)
C65 D65 0.9500
C65 C66 1.370(5)
C66 D66 0.9500
C71 D71 0.9500
C71 C72 1.371(4)
C71 C76 1.377(4)
C72 D72 0.9500
C72 C73 1.377(4)
C73 D73 0.9500
C73 C74 1.382(4)
C74 D74 0.9500
C74 C75 1.368(4)
C75 D75 0.9500
C75 C76 1.389(4)
C76 D76 0.9500

loop_
_geom_torsion_atom_site_label_1
_geom_torsion_atom_site_label_2
_geom_torsion_atom_site_label_3
_geom_torsion_atom_site_label_4
_geom_torsion
Ti1 Ti2 N1 C5 -173.6(4)
Ti1 Ti3 N5 C35 -170.7(4)
Ti1 P1 C1 C4 -44.90(17)
Ti1 P1 C2 C10 59.25(19)
Ti1 P1 C3 C16 55.0(2)
Ti1 P2 C25 C28 58.19(19)
Ti1 P2 C26 C34 -46.41(18)
Ti1 P2 C27 C40 52.9(2)
Ti1 N1 C5 C4 -83.9(2)
Ti1 N1 C5 C6 97.1(2)
Ti1 N2 C11 C10 -41.3(3)
Ti1 N2 C11 C12 140.9(2)
Ti1 N4 C29 C28 -40.4(3)
Ti1 N4 C29 C30 141.0(2)
Ti1 N5 C35 C34 -80.6(2)
Ti1 N5 C35 C36 100.8(2)
Ti2 N1 C5 C4 89.1(4)
Ti2 N1 C5 C6 -89.8(4)
Ti2 N4 C29 C28 116.5(2)
Ti2 N4 C29 C30 -62.1(3)
Ti2 N6 C41 C40 84.0(3)
Ti2 N6 C41 C42 -96.3(2)
Ti3 N2 C11 C10 113.8(2)
Ti3 N2 C11 C12 -64.0(3)
Ti3 N3 C17 C16 85.0(2)
Ti3 N3 C17 C18 -96.0(2)
Ti3 N5 C35 C34 89.0(4)
Ti3 N5 C35 C36 -89.6(4)
Cl4 Ti2 N1 Ti1 117.35(5)
Cl4 Ti2 N1 C5 -56.3(4)
Cl5 Ti3 N5 Ti1 120.95(5)
Cl5 Ti3 N5 C35 -49.8(3)
P1 C1 C4 C5 56.8(2)
P1 C1 C4 C9 -122.2(2)
P1 C2 C10 C11 -29.8(3)
P1 C2 C10 C15 152.0(2)
P1 C3 C16 C17 -91.1(2)
P1 C3 C16 C21 88.8(3)
P2 C25 C28 C29 -27.9(3)
P2 C25 C28 C33 154.1(2)
P2 C26 C34 C35 55.4(2)
P2 C26 C34 C39 -124.0(2)
P2 C27 C40 C41 -92.1(2)
P2 C27 C40 C45 89.8(3)
Si1 N3 C17 C16 -102.9(2)
Si1 N3 C17 C18 76.1(3)
Si2 N6 C41 C40 -102.2(2)
Si2 N6 C41 C42 77.5(3)
N1 C5 C6 C7 175.7(2)
N2 Ti3 N5 Ti1 2.88(8)
N2 Ti3 N5 C35 -167.8(3)
N2 C11 C12 C13 176.1(2)
N3 Ti3 N5 Ti1 -113.76(8)
N3 Ti3 N5 C35 75.5(3)
N3 C17 C18 C19 179.4(2)
N4 Ti2 N1 Ti1 1.59(8)
N4 Ti2 N1 C5 -172.0(4)
N4 C29 C30 C31 178.1(2)
N5 C35 C36 C37 175.7(2)
N6 Ti2 N1 Ti1 -114.07(8)
N6 Ti2 N1 C5 72.3(4)
N6 C41 C42 C43 -179.3(2)
C1 P1 C2 C10 175.37(18)
C1 P1 C3 C16 -82.1(2)
C1 C4 C5 N1 5.2(3)
C1 C4 C5 C6 -175.8(2)
C1 C4 C9 C8 178.0(2)
C2 P1 C1 C4 -152.00(16)
C2 P1 C3 C16 167.68(18)
C2 C10 C11 N2 6.8(4)
C2 C10 C11 C12 -175.5(2)
C2 C10 C15 C14 176.2(3)
C3 P1 C1 C4 99.61(17)
C3 P1 C2 C10 -73.0(2)
C3 C16 C17 N3 -0.5(3)
C3 C16 C17 C18 -179.5(2)
C3 C16 C21 C20 -179.1(2)
C4 C5 C6 C7 -3.3(3)
C5 C4 C9 C8 -0.9(3)
C5 C6 C7 C8 1.2(4)
C6 C7 C8 C9 1.0(4)
C7 C8 C9 C4 -1.1(4)
C9 C4 C5 N1 -175.9(2)
C9 C4 C5 C6 3.1(3)
C10 C11 C12 C13 -1.7(4)
C11 C10 C15 C14 -2.1(4)
C11 C12 C13 C14 0.0(4)
C12 C13 C14 C15 0.7(5)
C13 C14 C15 C10 0.4(5)
C15 C10 C11 N2 -175.0(2)
C15 C10 C11 C12 2.7(4)
C16 C17 C18 C19 -1.6(4)
C17 C16 C21 C20 0.7(4)
C17 C18 C19 C20 1.2(4)
C18 C19 C20 C21 0.2(4)
C19 C20 C21 C16 -1.1(4)
C21 C16 C17 N3 179.7(2)
C21 C16 C17 C18 0.7(3)
C22 Si1 N3 Ti3 -37.15(17)
C22 Si1 N3 C17 150.96(18)
C23 Si1 N3 Ti3 82.46(16)
C23 Si1 N3 C17 -89.4(2)
C24 Si1 N3 Ti3 -156.73(13)
C24 Si1 N3 C17 31.4(2)
C25 P2 C26 C34 -153.34(17)
C25 P2 C27 C40 166.02(18)
C25 C28 C29 N4 5.2(4)
C25 C28 C29 C30 -176.2(2)
C25 C28 C33 C32 176.6(2)
C26 P2 C25 C28 174.54(19)
C26 P2 C27 C40 -85.3(2)
C26 C34 C35 N5 4.8(3)
C26 C34 C35 C36 -176.6(2)
C26 C34 C39 C38 178.8(2)
C27 P2 C25 C28 -73.0(2)
C27 P2 C26 C34 97.98(18)
C27 C40 C41 N6 1.1(3)
C27 C40 C41 C42 -178.6(2)
C27 C40 C45 C44 178.2(2)
C28 C29 C30 C31 -0.6(4)
C29 C28 C33 C32 -1.5(4)
C29 C30 C31 C32 -1.0(4)
C30 C31 C32 C33 1.2(4)
C31 C32 C33 C28 0.0(4)
C33 C28 C29 N4 -176.8(2)
C33 C28 C29 C30 1.8(4)
C34 C35 C36 C37 -2.9(3)
C35 C34 C39 C38 -0.6(4)
C35 C36 C37 C38 0.8(4)
C36 C37 C38 C39 1.4(4)
C37 C38 C39 C34 -1.5(4)
C39 C34 C35 N5 -175.8(2)
C39 C34 C35 C36 2.8(3)
C40 C41 C42 C43 0.5(4)
C41 C40 C45 C44 0.0(4)
C41 C42 C43 C44 0.0(4)
C42 C43 C44 C45 -0.4(4)
C43 C44 C45 C40 0.4(4)
C45 C40 C41 N6 179.3(2)
C45 C40 C41 C42 -0.4(4)
C46 Si2 N6 Ti2 -144.66(15)
C46 Si2 N6 C41 41.8(2)
C47 Si2 N6 Ti2 94.60(16)
C47 Si2 N6 C41 -79.0(2)
C48 Si2 N6 Ti2 -24.60(18)
C48 Si2 N6 C41 161.81(19)
C51 C52 C53 C54 -0.2(6)
C52 C51 C56 C55 1.5(6)
C52 C53 C54 C55 1.8(5)
C53 C54 C55 C56 -1.8(5)
C54 C55 C56 C51 0.2(5)
C56 C51 C52 C53 -1.5(6)
C61 C62 C63 C64 -0.4(5)
C62 C61 C66 C65 0.2(5)
C62 C63 C64 C65 0.7(5)
C63 C64 C65 C66 -0.6(5)
C64 C65 C66 C61 0.1(5)
C66 C61 C62 C63 -0.1(5)
C71 C72 C73 C74 1.0(5)
C72 C71 C76 C75 -0.9(5)
C72 C73 C74 C75 -0.8(5)
C73 C74 C75 C76 -0.2(5)
C74 C75 C76 C71 1.1(5)
C76 C71 C72 C73 -0.2(5)
